data_7032633
loop_
_publ_author_name
'Alonso, Mar\'ia'
'Alvarez, M. Angeles'
'Garc\'ia, M Esther'
'Garc\'ia-Viv\'o, Daniel'
'Ruiz, Miguel A.'

_publ_section_title
;
 Nucleophilic behaviour of dioxo- and thiooxophosphorane complexes
 [MoCp(CO)2{E,P-EP(O)(2,4,6-C6H2(t)Bu3)}](-) (E = O, S).
;
_journal_issue 42
_journal_name_full 'Dalton transactions (Cambridge, England : 2003)'
_journal_page_first 16074
_journal_page_last 16083
_journal_paper_doi 10.1039/c4dt01942c
_journal_volume 43
_journal_year 2014
_chemical_compound_source 'synthesis as described'
_chemical_formula_moiety 'C28 H43 Mo1 O3 P1 S1 Si1'
_chemical_formula_sum 'C28 H43 Mo O3 P S Si'
_chemical_formula_weight 614.69
_chemical_name_systematic
;
 ?
;
_space_group_IT_number 14
_symmetry_cell_setting monoclinic
_symmetry_Int_Tables_number 14
_symmetry_space_group_name_Hall '-P 2ybc'
_symmetry_space_group_name_H-M 'P 1 21/c 1'
_atom_sites_solution_hydrogens geom
_atom_sites_solution_primary direct
_atom_sites_solution_secondary difmap
_audit_conform_dict_location ftp://ftp.iucr.org/pub/cif_core.dic
_audit_conform_dict_name cif_core.dic
_audit_conform_dict_version 2.2
_audit_creation_method 'WinGX routine CIF_UPDATE'
_cell_angle_alpha 90
_cell_angle_beta 106.4360(10)
_cell_angle_gamma 90
_cell_formula_units_Z 4
_cell_length_a 14.9470(3)
_cell_length_b 10.0787(2)
_cell_length_c 21.2080(4)
_cell_measurement_reflns_used 5419
_cell_measurement_temperature 150(2)
_cell_measurement_theta_max 68.251
_cell_measurement_theta_min 2.209
_cell_measurement_wavelength 1.54184
_cell_volume 3064.35(11)
_computing_cell_refinement 'HKL Scalepack (Otwinowski & Minor, 1997)'
_computing_data_collection 'Collect (Bruker AXS BV, 1997-2004)'
_computing_data_reduction
;
 HKL Denzo and Scalepack (Otwinowski & Minor, 1997) 
;
_computing_molecular_graphics 'Ortep-3 for Windows (Farrugia, 1997)'
_computing_publication_material 'WinGX publication routines (Farrugia, 1999)'
_computing_structure_refinement 'SHELXL-97 (Sheldrick, 1997)'
_computing_structure_solution 'DIRDIF (1999)'
_diffrn_ambient_temperature 150(2)
_diffrn_measured_fraction_theta_full 0.994
_diffrn_measured_fraction_theta_max 0.994
_diffrn_measurement_device '90 mm CCD camera on \k-goniostat'
_diffrn_measurement_device_type KappaCCD
_diffrn_measurement_method CCD
_diffrn_radiation_monochromator 'horizontally mounted graphite crystal'
_diffrn_radiation_probe x-ray
_diffrn_radiation_source 'fine-focus sealed tube'
_diffrn_radiation_type CuK\a
_diffrn_radiation_wavelength 1.54184
_diffrn_reflns_av_R_equivalents 0.0476
_diffrn_reflns_av_unetI/netI 0.0449
_diffrn_reflns_limit_h_max 17
_diffrn_reflns_limit_h_min -17
_diffrn_reflns_limit_k_max 12
_diffrn_reflns_limit_k_min 0
_diffrn_reflns_limit_l_max 25
_diffrn_reflns_limit_l_min 0
_diffrn_reflns_number 19119
_diffrn_reflns_theta_full 68.21
_diffrn_reflns_theta_max 68.21
_diffrn_reflns_theta_min 3.08
_exptl_absorpt_coefficient_mu 5.205
_exptl_absorpt_correction_T_max 1.200
_exptl_absorpt_correction_T_min 0.843
_exptl_absorpt_correction_type multi-scan
_exptl_absorpt_process_details
;
 R.H. Blessing, Acta Cryst. (1995), A51, 33-38
;
_exptl_crystal_colour orange
_exptl_crystal_density_diffrn 1.332
_exptl_crystal_density_method 'not measured'
_exptl_crystal_description prism
_exptl_crystal_F_000 1288
_exptl_crystal_size_max 0.2
_exptl_crystal_size_mid 0.1
_exptl_crystal_size_min 0.1
_refine_diff_density_max 1.398
_refine_diff_density_min -0.787
_refine_diff_density_rms 0.135
_refine_ls_extinction_method none
_refine_ls_goodness_of_fit_ref 1.079
_refine_ls_hydrogen_treatment constr
_refine_ls_matrix_type full
_refine_ls_number_parameters 328
_refine_ls_number_reflns 5568
_refine_ls_number_restraints 0
_refine_ls_restrained_S_all 1.079
_refine_ls_R_factor_all 0.0616
_refine_ls_R_factor_gt 0.0537
_refine_ls_shift/su_max 0
_refine_ls_shift/su_mean 0
_refine_ls_structure_factor_coef Fsqd
_refine_ls_weighting_details 'calc w=1/[\s^2^(Fo^2^)+(0.0000P)^2^+34.3529P] where P=(Fo^2^+2Fc^2^)/3'
_refine_ls_weighting_scheme calc
_refine_ls_wR_factor_gt 0.1473
_refine_ls_wR_factor_ref 0.1575
_reflns_number_gt 4899
_reflns_number_total 5568
_reflns_threshold_expression >2sigma(I)
_cod_data_source_file c4dt01942c2.cif
_cod_data_source_block compound9
_cod_depositor_comments 'Adding full bibliography for 7032632--7032633.cif.'
_cod_original_cell_volume 3064.35(10)
_cod_original_sg_symbol_H-M 'P 21/c'
_cod_original_formula_sum 'C28 H43 Mo1 O3 P1 S1 Si1'
_cod_database_code 7032633

loop_
_symmetry_equiv_pos_as_xyz
'x, y, z'
'-x, y+1/2, -z+1/2'
'-x, -y, -z'
'x, -y-1/2, z-1/2'

loop_
_atom_site_label
_atom_site_type_symbol
_atom_site_fract_x
_atom_site_fract_y
_atom_site_fract_z
_atom_site_U_iso_or_equiv
_atom_site_adp_type
_atom_site_occupancy
_atom_site_symmetry_multiplicity
_atom_site_calc_flag
_atom_site_refinement_flags
Mo1 Mo 0.14944(3) 0.09026(5) 0.24800(2) 0.02587(16) Uani 1 1 d .
Si1 Si 0.42469(12) 0.32377(18) 0.31648(8) 0.0304(4) Uani 1 1 d .
P1 P 0.26782(10) 0.15296(15) 0.34707(7) 0.0230(3) Uani 1 1 d .
S1 S 0.16040(10) 0.28109(15) 0.32835(7) 0.0283(3) Uani 1 1 d .
O1 O 0.1252(3) 0.3227(5) 0.1473(2) 0.0431(12) Uani 1 1 d .
O2 O 0.3174(3) 0.0270(5) 0.1934(2) 0.0412(12) Uani 1 1 d .
O3 O 0.3646(3) 0.2212(4) 0.3520(2) 0.0273(9) Uani 1 1 d .
C1 C 0.1365(4) 0.2369(7) 0.1857(3) 0.0312(14) Uani 1 1 d .
C2 C 0.2560(5) 0.0520(7) 0.2133(3) 0.0334(15) Uani 1 1 d .
C3 C 0.0373(5) -0.0446(7) 0.1805(3) 0.0376(16) Uani 1 1 d .
H3 H 0.0318 -0.0495 0.1357 0.045 Uiso 1 1 calc R
C4 C -0.0101(5) 0.0450(7) 0.2115(4) 0.0392(16) Uani 1 1 d .
H4 H -0.0513 0.1114 0.1908 0.047 Uiso 1 1 calc R
C5 C 0.0165(5) 0.0153(8) 0.2792(4) 0.0412(17) Uani 1 1 d .
H5 H -0.0053 0.0577 0.3109 0.049 Uiso 1 1 calc R
C6 C 0.0817(5) -0.0893(7) 0.2908(4) 0.0409(17) Uani 1 1 d .
H6 H 0.111 -0.1276 0.3313 0.049 Uiso 1 1 calc R
C7 C 0.0940(5) -0.1246(7) 0.2302(4) 0.0387(16) Uani 1 1 d .
H7 H 0.1337 -0.191 0.2237 0.046 Uiso 1 1 calc R
C8 C 0.2788(4) 0.0599(6) 0.4234(3) 0.0257(12) Uani 1 1 d .
C9 C 0.2944(4) -0.0804(6) 0.4237(3) 0.0277(13) Uani 1 1 d .
C10 C 0.2514(4) -0.1590(6) 0.4603(3) 0.0300(13) Uani 1 1 d .
H10 H 0.2596 -0.2504 0.4595 0.036 Uiso 1 1 calc R
C11 C 0.1970(4) -0.1094(6) 0.4979(3) 0.0283(13) Uani 1 1 d .
C12 C 0.1979(4) 0.0259(6) 0.5060(3) 0.0301(13) Uani 1 1 d .
H12 H 0.1683 0.0611 0.5354 0.036 Uiso 1 1 calc R
C13 C 0.2411(4) 0.1138(6) 0.4725(3) 0.0264(13) Uani 1 1 d .
C14 C 0.3638(4) -0.1527(6) 0.3928(3) 0.0310(14) Uani 1 1 d .
C15 C 0.4238(5) -0.0631(7) 0.3639(3) 0.0355(15) Uani 1 1 d .
H15A H 0.4735 -0.1139 0.3556 0.053 Uiso 1 1 calc R
H15B H 0.4494 0.0069 0.3944 0.053 Uiso 1 1 calc R
H15C H 0.3863 -0.0255 0.3234 0.053 Uiso 1 1 calc R
C16 C 0.4329(5) -0.2296(7) 0.4494(3) 0.0382(16) Uani 1 1 d .
H16A H 0.4809 -0.2688 0.4335 0.057 Uiso 1 1 calc R
H16B H 0.4 -0.298 0.4652 0.057 Uiso 1 1 calc R
H16C H 0.4606 -0.1695 0.4847 0.057 Uiso 1 1 calc R
C17 C 0.3134(5) -0.2519(7) 0.3398(3) 0.0404(16) Uani 1 1 d .
H17A H 0.2754 -0.2046 0.3025 0.061 Uiso 1 1 calc R
H17B H 0.2746 -0.309 0.3571 0.061 Uiso 1 1 calc R
H17C H 0.3585 -0.3043 0.3265 0.061 Uiso 1 1 calc R
C18 C 0.1477(4) -0.2067(7) 0.5331(3) 0.0317(14) Uani 1 1 d .
C19 C 0.2198(5) -0.2927(8) 0.5812(4) 0.0433(17) Uani 1 1 d .
H19A H 0.2597 -0.3341 0.5586 0.065 Uiso 1 1 calc R
H19B H 0.1884 -0.3598 0.5991 0.065 Uiso 1 1 calc R
H19C H 0.2565 -0.2383 0.6162 0.065 Uiso 1 1 calc R
C20 C 0.0871(5) -0.1351(8) 0.5701(4) 0.0440(18) Uani 1 1 d .
H20A H 0.126 -0.081 0.6042 0.066 Uiso 1 1 calc R
H20B H 0.0552 -0.1995 0.5891 0.066 Uiso 1 1 calc R
H20C H 0.0423 -0.0802 0.5399 0.066 Uiso 1 1 calc R
C21 C 0.0836(5) -0.2976(8) 0.4803(4) 0.0425(17) Uani 1 1 d .
H21A H 0.0387 -0.2443 0.4493 0.064 Uiso 1 1 calc R
H21B H 0.0517 -0.3588 0.5012 0.064 Uiso 1 1 calc R
H21C H 0.1206 -0.346 0.4578 0.064 Uiso 1 1 calc R
C22 C 0.2545(4) 0.2572(6) 0.4999(3) 0.0293(13) Uani 1 1 d .
C23 C 0.3151(4) 0.3486(7) 0.4718(3) 0.0311(14) Uani 1 1 d .
H23A H 0.2805 0.3769 0.4286 0.047 Uiso 1 1 calc R
H23B H 0.37 0.3016 0.4694 0.047 Uiso 1 1 calc R
H23C H 0.333 0.4247 0.4998 0.047 Uiso 1 1 calc R
C24 C 0.3088(5) 0.2401(8) 0.5737(3) 0.0365(15) Uani 1 1 d .
H24A H 0.3673 0.1972 0.5773 0.055 Uiso 1 1 calc R
H24B H 0.2726 0.1869 0.595 0.055 Uiso 1 1 calc R
H24C H 0.3198 0.3256 0.5944 0.055 Uiso 1 1 calc R
C25 C 0.1611(5) 0.3252(7) 0.4956(4) 0.0377(16) Uani 1 1 d .
H25A H 0.1722 0.4058 0.5207 0.057 Uiso 1 1 calc R
H25B H 0.1229 0.267 0.5128 0.057 Uiso 1 1 calc R
H25C H 0.1297 0.3453 0.4505 0.057 Uiso 1 1 calc R
C26 C 0.4920(5) 0.4325(7) 0.3837(3) 0.0390(16) Uani 1 1 d .
H26A H 0.4499 0.4779 0.4032 0.058 Uiso 1 1 calc R
H26B H 0.5264 0.4963 0.3663 0.058 Uiso 1 1 calc R
H26C H 0.5345 0.3797 0.4165 0.058 Uiso 1 1 calc R
C27 C 0.3437(6) 0.4183(8) 0.2499(4) 0.050(2) Uani 1 1 d .
H27A H 0.3142 0.3593 0.2147 0.074 Uiso 1 1 calc R
H27B H 0.3777 0.485 0.234 0.074 Uiso 1 1 calc R
H27C H 0.2971 0.4599 0.2664 0.074 Uiso 1 1 calc R
C28 C 0.5052(6) 0.2199(9) 0.2860(5) 0.056(2) Uani 1 1 d .
H28A H 0.5384 0.1612 0.3203 0.084 Uiso 1 1 calc R
H28B H 0.5487 0.2757 0.2728 0.084 Uiso 1 1 calc R
H28C H 0.4703 0.1687 0.2491 0.084 Uiso 1 1 calc R

loop_
_atom_site_aniso_label
_atom_site_aniso_U_11
_atom_site_aniso_U_22
_atom_site_aniso_U_33
_atom_site_aniso_U_23
_atom_site_aniso_U_13
_atom_site_aniso_U_12
Mo1 0.0268(3) 0.0282(3) 0.0226(3) -0.00119(19) 0.00703(18) -0.0029(2)
Si1 0.0343(9) 0.0296(9) 0.0298(9) -0.0033(7) 0.0133(7) -0.0080(7)
P1 0.0252(7) 0.0226(7) 0.0220(7) 0.0005(6) 0.0080(6) -0.0004(6)
S1 0.0296(8) 0.0276(8) 0.0274(7) -0.0006(6) 0.0073(6) 0.0043(6)
O1 0.046(3) 0.053(3) 0.031(2) 0.019(2) 0.012(2) 0.006(2)
O2 0.039(3) 0.056(3) 0.038(3) -0.002(2) 0.024(2) 0.003(2)
O3 0.027(2) 0.030(2) 0.028(2) 0.0001(18) 0.0123(17) 0.0008(18)
C1 0.028(3) 0.038(4) 0.028(3) -0.007(3) 0.009(3) -0.008(3)
C2 0.035(4) 0.031(3) 0.031(3) -0.007(3) 0.003(3) -0.006(3)
C3 0.035(4) 0.040(4) 0.033(3) -0.011(3) 0.001(3) -0.008(3)
C4 0.029(3) 0.037(4) 0.047(4) -0.004(3) 0.002(3) -0.005(3)
C5 0.036(4) 0.046(4) 0.052(4) -0.011(3) 0.030(3) -0.023(3)
C6 0.046(4) 0.036(4) 0.042(4) 0.007(3) 0.014(3) -0.019(3)
C7 0.034(4) 0.028(4) 0.054(4) -0.005(3) 0.014(3) -0.014(3)
C8 0.021(3) 0.025(3) 0.032(3) 0.001(2) 0.008(2) 0.004(2)
C9 0.028(3) 0.031(3) 0.024(3) 0.002(3) 0.006(2) 0.006(3)
C10 0.037(3) 0.023(3) 0.031(3) 0.006(3) 0.011(3) 0.007(3)
C11 0.032(3) 0.032(3) 0.022(3) 0.005(3) 0.009(2) 0.000(3)
C12 0.030(3) 0.033(3) 0.028(3) 0.003(3) 0.010(3) 0.004(3)
C13 0.022(3) 0.028(3) 0.028(3) 0.001(3) 0.006(2) 0.001(2)
C14 0.033(3) 0.027(3) 0.034(3) 0.002(3) 0.011(3) 0.007(3)
C15 0.037(4) 0.038(4) 0.039(4) 0.008(3) 0.023(3) 0.015(3)
C16 0.041(4) 0.035(4) 0.039(4) 0.010(3) 0.013(3) 0.017(3)
C17 0.049(4) 0.035(4) 0.038(4) -0.009(3) 0.014(3) 0.005(3)
C18 0.033(3) 0.032(3) 0.032(3) 0.010(3) 0.013(3) 0.003(3)
C19 0.044(4) 0.048(4) 0.041(4) 0.018(3) 0.016(3) -0.001(3)
C20 0.050(4) 0.045(4) 0.048(4) 0.011(3) 0.032(4) -0.001(3)
C21 0.039(4) 0.043(4) 0.047(4) 0.002(3) 0.016(3) -0.006(3)
C22 0.029(3) 0.029(3) 0.032(3) -0.005(3) 0.011(3) -0.001(3)
C23 0.036(3) 0.033(3) 0.026(3) -0.002(3) 0.011(3) -0.003(3)
C24 0.041(4) 0.048(4) 0.023(3) -0.003(3) 0.014(3) -0.008(3)
C25 0.036(4) 0.034(4) 0.047(4) -0.011(3) 0.018(3) 0.002(3)
C26 0.043(4) 0.040(4) 0.034(3) -0.002(3) 0.010(3) -0.012(3)
C27 0.055(5) 0.052(5) 0.039(4) 0.010(4) 0.010(3) -0.018(4)
C28 0.059(5) 0.054(5) 0.071(6) -0.017(4) 0.046(5) -0.016(4)

loop_
_atom_type_symbol
_atom_type_description
_atom_type_scat_dispersion_real
_atom_type_scat_dispersion_imag
_atom_type_scat_source
C C 0.0181 0.0091 'International Tables Vol C Tables 4.2.6.8 and 6.1.1.4'
H H 0 0 'International Tables Vol C Tables 4.2.6.8 and 6.1.1.4'
Mo Mo -0.0483 2.7339 'International Tables Vol C Tables 4.2.6.8 and 6.1.1.4'
O O 0.0492 0.0322 'International Tables Vol C Tables 4.2.6.8 and 6.1.1.4'
P P 0.2955 0.4335 'International Tables Vol C Tables 4.2.6.8 and 6.1.1.4'
S S 0.3331 0.5567 'International Tables Vol C Tables 4.2.6.8 and 6.1.1.4'
Si Si 0.2541 0.3302 'International Tables Vol C Tables 4.2.6.8 and 6.1.1.4'

loop_
_geom_angle_atom_site_label_1
_geom_angle_atom_site_label_2
_geom_angle_atom_site_label_3
_geom_angle
C1 Mo1 C2 80.3(3)
C1 Mo1 C7 129.5(3)
C2 Mo1 C7 92.6(3)
C1 Mo1 C3 96.3(3)
C2 Mo1 C3 100.0(3)
C7 Mo1 C3 35.4(3)
C1 Mo1 C4 91.5(3)
C2 Mo1 C4 134.0(3)
C7 Mo1 C4 58.5(3)
C3 Mo1 C4 35.5(2)
C1 Mo1 C6 149.6(3)
C2 Mo1 C6 118.1(3)
C7 Mo1 C6 34.6(3)
C3 Mo1 C6 58.4(3)
C4 Mo1 C6 58.1(3)
C1 Mo1 C5 119.7(3)
C2 Mo1 C5 149.9(3)
C7 Mo1 C5 57.4(3)
C3 Mo1 C5 58.1(3)
C4 Mo1 C5 34.7(3)
C6 Mo1 C5 34.4(3)
C1 Mo1 P1 107.34(18)
C2 Mo1 P1 84.61(18)
C7 Mo1 P1 121.83(19)
C3 Mo1 P1 156.35(19)
C4 Mo1 P1 140.13(19)
C6 Mo1 P1 98.83(18)
C5 Mo1 P1 107.68(18)
C1 Mo1 S1 81.76(19)
C2 Mo1 S1 119.49(18)
C7 Mo1 S1 140.36(19)
C3 Mo1 S1 139.20(18)
C4 Mo1 S1 103.66(18)
C6 Mo1 S1 105.88(19)
C5 Mo1 S1 87.39(18)
P1 Mo1 S1 47.74(5)
O3 Si1 C27 110.1(3)
O3 Si1 C28 107.0(3)
C27 Si1 C28 112.2(4)
O3 Si1 C26 105.2(3)
C27 Si1 C26 112.3(4)
C28 Si1 C26 109.8(4)
O3 P1 C8 108.2(2)
O3 P1 S1 113.51(18)
C8 P1 S1 111.7(2)
O3 P1 Mo1 127.08(16)
C8 P1 Mo1 119.5(2)
S1 P1 Mo1 69.45(6)
P1 S1 Mo1 62.82(6)
P1 O3 Si1 146.6(3)
O1 C1 Mo1 177.3(6)
O2 C2 Mo1 178.5(6)
C7 C3 C4 107.0(6)
C7 C3 Mo1 72.2(4)
C4 C3 Mo1 73.0(4)
C7 C3 H3 126.5
C4 C3 H3 126.5
Mo1 C3 H3 120.1
C5 C4 C3 107.6(6)
C5 C4 Mo1 74.7(4)
C3 C4 Mo1 71.4(4)
C5 C4 H4 126.2
C3 C4 H4 126.2
Mo1 C4 H4 119.6
C6 C5 C4 108.6(6)
C6 C5 Mo1 72.3(4)
C4 C5 Mo1 70.6(4)
C6 C5 H5 125.7
C4 C5 H5 125.7
Mo1 C5 H5 123
C7 C6 C5 107.2(7)
C7 C6 Mo1 70.2(4)
C5 C6 Mo1 73.2(4)
C7 C6 H6 126.4
C5 C6 H6 126.4
Mo1 C6 H6 121.9
C6 C7 C3 109.6(7)
C6 C7 Mo1 75.2(4)
C3 C7 Mo1 72.4(4)
C6 C7 H7 125.2
C3 C7 H7 125.2
Mo1 C7 H7 118.9
C13 C8 C9 118.1(6)
C13 C8 P1 119.6(4)
C9 C8 P1 118.8(5)
C10 C9 C8 117.7(6)
C10 C9 C14 115.9(5)
C8 C9 C14 126.0(6)
C11 C10 C9 123.8(6)
C11 C10 H10 118.1
C9 C10 H10 118.1
C12 C11 C10 116.4(6)
C12 C11 C18 124.1(6)
C10 C11 C18 119.3(6)
C11 C12 C13 123.6(6)
C11 C12 H12 118.2
C13 C12 H12 118.2
C12 C13 C8 117.6(6)
C12 C13 C22 115.4(5)
C8 C13 C22 126.5(5)
C15 C14 C17 108.4(6)
C15 C14 C16 105.6(5)
C17 C14 C16 108.9(6)
C15 C14 C9 115.5(5)
C17 C14 C9 111.5(5)
C16 C14 C9 106.6(5)
C14 C15 H15A 109.5
C14 C15 H15B 109.5
H15A C15 H15B 109.5
C14 C15 H15C 109.5
H15A C15 H15C 109.5
H15B C15 H15C 109.5
C14 C16 H16A 109.5
C14 C16 H16B 109.5
H16A C16 H16B 109.5
C14 C16 H16C 109.5
H16A C16 H16C 109.5
H16B C16 H16C 109.5
C14 C17 H17A 109.5
C14 C17 H17B 109.5
H17A C17 H17B 109.5
C14 C17 H17C 109.5
H17A C17 H17C 109.5
H17B C17 H17C 109.5
C19 C18 C20 109.4(6)
C19 C18 C11 110.0(5)
C20 C18 C11 112.3(5)
C19 C18 C21 108.8(6)
C20 C18 C21 108.2(6)
C11 C18 C21 108.0(5)
C18 C19 H19A 109.5
C18 C19 H19B 109.5
H19A C19 H19B 109.5
C18 C19 H19C 109.5
H19A C19 H19C 109.5
H19B C19 H19C 109.5
C18 C20 H20A 109.5
C18 C20 H20B 109.5
H20A C20 H20B 109.5
C18 C20 H20C 109.5
H20A C20 H20C 109.5
H20B C20 H20C 109.5
C18 C21 H21A 109.5
C18 C21 H21B 109.5
H21A C21 H21B 109.5
C18 C21 H21C 109.5
H21A C21 H21C 109.5
H21B C21 H21C 109.5
C23 C22 C25 109.8(5)
C23 C22 C13 116.4(5)
C25 C22 C13 112.1(5)
C23 C22 C24 105.2(5)
C25 C22 C24 108.4(5)
C13 C22 C24 104.4(5)
C22 C23 H23A 109.5
C22 C23 H23B 109.5
H23A C23 H23B 109.5
C22 C23 H23C 109.5
H23A C23 H23C 109.5
H23B C23 H23C 109.5
C22 C24 H24A 109.5
C22 C24 H24B 109.5
H24A C24 H24B 109.5
C22 C24 H24C 109.5
H24A C24 H24C 109.5
H24B C24 H24C 109.5
C22 C25 H25A 109.5
C22 C25 H25B 109.5
H25A C25 H25B 109.5
C22 C25 H25C 109.5
H25A C25 H25C 109.5
H25B C25 H25C 109.5
Si1 C26 H26A 109.5
Si1 C26 H26B 109.5
H26A C26 H26B 109.5
Si1 C26 H26C 109.5
H26A C26 H26C 109.5
H26B C26 H26C 109.5
Si1 C27 H27A 109.5
Si1 C27 H27B 109.5
H27A C27 H27B 109.5
Si1 C27 H27C 109.5
H27A C27 H27C 109.5
H27B C27 H27C 109.5
Si1 C28 H28A 109.5
Si1 C28 H28B 109.5
H28A C28 H28B 109.5
Si1 C28 H28C 109.5
H28A C28 H28C 109.5
H28B C28 H28C 109.5

loop_
_geom_bond_atom_site_label_1
_geom_bond_atom_site_label_2
_geom_bond_distance
Mo1 C1 1.956(7)
Mo1 C2 1.973(7)
Mo1 C7 2.311(7)
Mo1 C3 2.313(6)
Mo1 C4 2.335(6)
Mo1 C6 2.376(6)
Mo1 C5 2.387(6)
Mo1 P1 2.4167(15)
Mo1 S1 2.5439(16)
Si1 O3 1.680(4)
Si1 C27 1.844(8)
Si1 C28 1.844(8)
Si1 C26 1.853(7)
P1 O3 1.579(4)
P1 C8 1.838(6)
P1 S1 2.011(2)
O1 C1 1.166(8)
O2 C2 1.141(8)
C3 C7 1.406(10)
C3 C4 1.419(10)
C3 H3 0.93
C4 C5 1.410(10)
C4 H4 0.93
C5 C6 1.409(11)
C5 H5 0.93
C6 C7 1.395(10)
C6 H6 0.93
C7 H7 0.93
C8 C13 1.424(8)
C8 C9 1.432(9)
C9 C10 1.388(9)
C9 C14 1.556(8)
C10 C11 1.383(9)
C10 H10 0.93
C11 C12 1.374(9)
C11 C18 1.540(8)
C12 C13 1.402(9)
C12 H12 0.93
C13 C22 1.549(9)
C14 C15 1.519(9)
C14 C17 1.534(9)
C14 C16 1.552(9)
C15 H15A 0.96
C15 H15B 0.96
C15 H15C 0.96
C16 H16A 0.96
C16 H16B 0.96
C16 H16C 0.96
C17 H17A 0.96
C17 H17B 0.96
C17 H17C 0.96
C18 C19 1.527(9)
C18 C20 1.536(9)
C18 C21 1.550(10)
C19 H19A 0.96
C19 H19B 0.96
C19 H19C 0.96
C20 H20A 0.96
C20 H20B 0.96
C20 H20C 0.96
C21 H21A 0.96
C21 H21B 0.96
C21 H21C 0.96
C22 C23 1.526(9)
C22 C25 1.534(9)
C22 C24 1.556(9)
C23 H23A 0.96
C23 H23B 0.96
C23 H23C 0.96
C24 H24A 0.96
C24 H24B 0.96
C24 H24C 0.96
C25 H25A 0.96
C25 H25B 0.96
C25 H25C 0.96
C26 H26A 0.96
C26 H26B 0.96
C26 H26C 0.96
C27 H27A 0.96
C27 H27B 0.96
C27 H27C 0.96
C28 H28A 0.96
C28 H28B 0.96
C28 H28C 0.96
